data_4510602
loop_
_publ_author_name
'Zhang, Yongqiang'
'Wang, Shengzheng'
'Wu, Shanchao'
'Zhu, Shiping'
'Dong, Guoqiang'
'Miao, Zhenyuan'
'Yao, Jianzhong'
'Zhang, Wannian'
'Sheng, Chunquan'
'Wang, Wei'

_publ_section_title
;
 Facile construction of structurally diverse thiazolidinedione-derived
 compounds via divergent stereoselective cascade organocatalysis and their
 biological exploratory studies.
;
_journal_issue 6
_journal_name_full 'ACS combinatorial science'
_journal_page_first 298
_journal_page_last 308
_journal_paper_doi 10.1021/co400022r
_journal_volume 15
_journal_year 2013
_chemical_absolute_configuration ad
_chemical_formula_sum 'C21 H17 N O3 S'
_chemical_formula_weight 363.42
_chemical_name_systematic
; 
 ? 
;
_space_group_IT_number 78
_symmetry_cell_setting tetragonal
_symmetry_space_group_name_Hall 'P 4cw'
_symmetry_space_group_name_H-M 'P 43'
_atom_sites_solution_hydrogens geom
_atom_sites_solution_primary direct
_atom_sites_solution_secondary difmap
_audit_creation_method SHELXL-97
_cell_angle_alpha 90.00
_cell_angle_beta 90.00
_cell_angle_gamma 90.00
_cell_formula_units_Z 4
_cell_length_a 9.8991(10)
_cell_length_b 9.8991(10)
_cell_length_c 19.413(2)
_cell_measurement_reflns_used 2804
_cell_measurement_temperature 296(2)
_cell_measurement_theta_max 67.60
_cell_measurement_theta_min 5.02
_cell_volume 1902.3(3)
_computing_cell_refinement 'Bruker SAINT'
_computing_data_collection 'Bruker APEX2'
_computing_data_reduction 'Bruker SAINT'
_computing_molecular_graphics 'Bruker SHELXTL'
_computing_publication_material 'Bruker SHELXTL'
_computing_structure_refinement 'SHELXL-97 (Sheldrick, 2008)'
_computing_structure_solution 'SHELXS-97 (Sheldrick, 2008)'
_diffrn_ambient_temperature 296(2)
_diffrn_measured_fraction_theta_full 0.982
_diffrn_measured_fraction_theta_max 0.983
_diffrn_measurement_device_type 'Bruker APEX-II CCD'
_diffrn_measurement_method '\f and \w scans'
_diffrn_radiation_monochromator graphite
_diffrn_radiation_source 'fine-focus sealed tube'
_diffrn_radiation_type CuK\a
_diffrn_radiation_wavelength 1.54178
_diffrn_reflns_av_R_equivalents 0.0433
_diffrn_reflns_av_sigmaI/netI 0.0515
_diffrn_reflns_limit_h_max 11
_diffrn_reflns_limit_h_min -10
_diffrn_reflns_limit_k_max 10
_diffrn_reflns_limit_k_min -11
_diffrn_reflns_limit_l_max 19
_diffrn_reflns_limit_l_min -22
_diffrn_reflns_number 8059
_diffrn_reflns_theta_full 65.00
_diffrn_reflns_theta_max 65.00
_diffrn_reflns_theta_min 5.01
_exptl_absorpt_coefficient_mu 1.672
_exptl_absorpt_correction_T_max 0.9210
_exptl_absorpt_correction_T_min 0.8245
_exptl_absorpt_correction_type multi-scan
_exptl_absorpt_process_details sadabs
_exptl_crystal_colour colourless
_exptl_crystal_density_diffrn 1.269
_exptl_crystal_density_method 'not measured'
_exptl_crystal_description sheet
_exptl_crystal_F_000 760
_exptl_crystal_size_max 0.12
_exptl_crystal_size_mid 0.10
_exptl_crystal_size_min 0.05
_refine_diff_density_max 0.115
_refine_diff_density_min -0.148
_refine_diff_density_rms 0.028
_refine_ls_abs_structure_details 'Flack H D (1983), Acta Cryst. A39, 876-881'
_refine_ls_abs_structure_Flack 0.020(19)
_refine_ls_extinction_method none
_refine_ls_goodness_of_fit_ref 0.744
_refine_ls_hydrogen_treatment mixed
_refine_ls_matrix_type full
_refine_ls_number_parameters 235
_refine_ls_number_reflns 2834
_refine_ls_number_restraints 1
_refine_ls_restrained_S_all 0.744
_refine_ls_R_factor_all 0.0384
_refine_ls_R_factor_gt 0.0340
_refine_ls_shift/su_max 0.001
_refine_ls_shift/su_mean 0.000
_refine_ls_structure_factor_coef Fsqd
_refine_ls_weighting_details 'calc w=1/[\s^2^(Fo^2^)+(0.1000P)^2^+0.1000P] where P=(Fo^2^+2Fc^2^)/3'
_refine_ls_weighting_scheme calc
_refine_ls_wR_factor_gt 0.0983
_refine_ls_wR_factor_ref 0.1043
_reflns_number_gt 2576
_reflns_number_total 2834
_reflns_threshold_expression >2sigma(I)
_cod_data_source_file co400022r_si_002.cif
_cod_data_source_block compound4a
_cod_depositor_comments
;
The following automatic conversions were performed:

'_symmetry_cell_setting' value 'Tetragonal' changed to 'tetragonal'
according to
/usr/data/users/saulius/automatic-downloads/retrospective/ACS/lib/dictionaries/cif_core.dic
dictionary named 'cif_core.dic' version 2.4.2 from 2011-04-26.

Automatic conversion script
Id: cif_fix_values 2281 2013-09-26 08:29:07Z andrius 
;
_cod_original_cell_volume 1902.3(4)
_cod_original_sg_symbol_H-M P4(3)
_cod_database_code 4510602

loop_
_symmetry_equiv_pos_as_xyz
'x, y, z'
'-x, -y, z+1/2'
'-y, x, z+3/4'
'y, -x, z+1/4'

loop_
_atom_site_label
_atom_site_type_symbol
_atom_site_fract_x
_atom_site_fract_y
_atom_site_fract_z
_atom_site_U_iso_or_equiv
_atom_site_adp_type
_atom_site_occupancy
_atom_site_symmetry_multiplicity
_atom_site_calc_flag
_atom_site_refinement_flags
S1 S 0.66675(6) 0.84605(8) 0.15267(3) 0.0555(2) Uani 1 1 d .
N1 N 0.6909(2) 1.0393(3) 0.06459(14) 0.0619(6) Uani 1 1 d .
H1A H 0.7275 1.0983 0.0380 0.074 Uiso 1 1 calc R
O1 O 0.2423(2) 1.1678(2) 0.24431(12) 0.0679(6) Uani 1 1 d .
O2 O 0.8895(2) 0.9469(5) 0.1008(2) 0.1312(14) Uani 1 1 d .
O3 O 0.4770(2) 1.10648(18) 0.04173(10) 0.0559(5) Uani 1 1 d .
C1 C 0.5106(2) 0.7389(2) 0.02379(14) 0.0457(5) Uani 1 1 d .
C2 C 0.5395(3) 0.8038(3) -0.03784(15) 0.0556(6) Uani 1 1 d .
H2 H 0.5085 0.8914 -0.0449 0.067 Uiso 1 1 calc R
C3 C 0.6135(3) 0.7406(4) -0.08910(17) 0.0690(8) Uani 1 1 d .
H3 H 0.6330 0.7860 -0.1298 0.083 Uiso 1 1 calc R
C4 C 0.6577(3) 0.6108(4) -0.07940(18) 0.0731(9) Uani 1 1 d .
H4 H 0.7062 0.5675 -0.1140 0.088 Uiso 1 1 calc R
C5 C 0.6309(4) 0.5451(4) -0.0195(2) 0.0785(10) Uani 1 1 d .
H5 H 0.6616 0.4572 -0.0133 0.094 Uiso 1 1 calc R
C6 C 0.5579(3) 0.6082(3) 0.03260(19) 0.0619(7) Uani 1 1 d .
H6 H 0.5408 0.5626 0.0735 0.074 Uiso 1 1 calc R
C7 C 0.4296(2) 0.8063(2) 0.08027(13) 0.0414(5) Uani 1 1 d .
H7 H 0.4091 0.7359 0.1142 0.050 Uiso 1 1 calc R
C8 C 0.2943(3) 0.8581(3) 0.05375(15) 0.0530(6) Uani 1 1 d .
H8A H 0.3092 0.9078 0.0114 0.064 Uiso 1 1 calc R
H8B H 0.2370 0.7814 0.0430 0.064 Uiso 1 1 calc R
C9 C 0.2226(2) 0.9465(3) 0.10318(15) 0.0531(6) Uani 1 1 d .
H9 H 0.1312 0.9625 0.0957 0.064 Uiso 1 1 calc R
C10 C 0.2802(2) 1.0048(2) 0.15754(14) 0.0439(5) Uani 1 1 d .
C11 C 0.1993(3) 1.0979(3) 0.19798(16) 0.0569(7) Uani 1 1 d .
H11 H 0.1078 1.1044 0.1876 0.068 Uiso 1 1 calc R
C12 C 0.4255(2) 0.9843(2) 0.17877(12) 0.0374(5) Uani 1 1 d .
H12 H 0.4636 1.0744 0.1863 0.045 Uiso 1 1 calc R
C13 C 0.5097(2) 0.9182(2) 0.11931(11) 0.0361(5) Uani 1 1 d .
C14 C 0.5546(2) 1.0313(2) 0.07081(12) 0.0424(5) Uani 1 1 d .
C15 C 0.7685(3) 0.9512(4) 0.1015(2) 0.0738(9) Uani 1 1 d .
C16 C 0.4360(2) 0.9094(2) 0.24716(12) 0.0412(5) Uani 1 1 d .
C17 C 0.3562(3) 0.7992(3) 0.26273(16) 0.0566(7) Uani 1 1 d .
H17 H 0.2928 0.7687 0.2310 0.068 Uiso 1 1 calc R
C18 C 0.3701(4) 0.7335(4) 0.3255(2) 0.0787(10) Uani 1 1 d .
H18 H 0.3161 0.6589 0.3352 0.094 Uiso 1 1 calc R
C19 C 0.4621(4) 0.7770(4) 0.37328(19) 0.0774(10) Uani 1 1 d .
H19 H 0.4708 0.7324 0.4152 0.093 Uiso 1 1 calc R
C20 C 0.5408(4) 0.8862(4) 0.35884(16) 0.0686(8) Uani 1 1 d .
H20 H 0.6034 0.9160 0.3912 0.082 Uiso 1 1 calc R
C21 C 0.5287(3) 0.9535(3) 0.29645(14) 0.0538(6) Uani 1 1 d .
H21 H 0.5825 1.0284 0.2874 0.065 Uiso 1 1 calc R

loop_
_atom_site_aniso_label
_atom_site_aniso_U_11
_atom_site_aniso_U_22
_atom_site_aniso_U_33
_atom_site_aniso_U_23
_atom_site_aniso_U_13
_atom_site_aniso_U_12
S1 0.0421(3) 0.0777(4) 0.0468(4) 0.0043(3) -0.0006(3) 0.0159(3)
N1 0.0462(12) 0.0736(15) 0.0658(16) 0.0043(12) 0.0152(11) -0.0133(12)
O1 0.0683(12) 0.0704(13) 0.0651(14) -0.0254(11) 0.0013(10) 0.0188(10)
O2 0.0314(11) 0.205(4) 0.157(3) 0.021(3) 0.0104(14) -0.0003(16)
O3 0.0678(11) 0.0512(10) 0.0487(11) 0.0109(8) 0.0025(9) 0.0015(9)
C1 0.0472(13) 0.0438(12) 0.0463(15) -0.0081(10) 0.0048(10) 0.0004(10)
C2 0.0669(16) 0.0560(15) 0.0439(15) -0.0027(12) 0.0074(12) 0.0073(13)
C3 0.0717(18) 0.086(2) 0.0490(18) -0.0126(15) 0.0137(14) 0.0034(16)
C4 0.0662(17) 0.087(2) 0.067(2) -0.0312(17) 0.0098(15) 0.0123(17)
C5 0.082(2) 0.0608(19) 0.092(3) -0.0215(17) 0.009(2) 0.0203(17)
C6 0.0730(18) 0.0451(14) 0.068(2) -0.0055(13) 0.0083(15) 0.0092(13)
C7 0.0437(12) 0.0385(11) 0.0421(14) -0.0036(9) 0.0058(9) -0.0031(10)
C8 0.0416(12) 0.0663(16) 0.0510(16) -0.0173(12) -0.0005(11) -0.0052(12)
C9 0.0322(11) 0.0687(16) 0.0583(17) -0.0141(13) 0.0018(10) 0.0000(12)
C10 0.0359(11) 0.0499(12) 0.0459(14) -0.0061(11) 0.0050(10) 0.0036(10)
C11 0.0432(13) 0.0675(17) 0.0599(18) -0.0080(14) 0.0047(12) 0.0120(12)
C12 0.0367(11) 0.0386(10) 0.0368(13) -0.0033(9) 0.0026(9) -0.0012(9)
C13 0.0316(10) 0.0396(11) 0.0371(12) 0.0003(9) 0.0029(8) 0.0023(9)
C14 0.0449(12) 0.0444(12) 0.0379(13) -0.0034(10) 0.0060(10) -0.0058(11)
C15 0.0389(14) 0.103(3) 0.080(2) -0.0028(19) 0.0074(14) -0.0053(15)
C16 0.0447(12) 0.0457(12) 0.0331(13) -0.0038(9) 0.0084(9) 0.0040(10)
C17 0.0603(15) 0.0594(15) 0.0501(17) 0.0050(12) 0.0096(12) -0.0065(13)
C18 0.090(2) 0.072(2) 0.074(2) 0.0236(17) 0.0237(19) -0.0062(18)
C19 0.098(3) 0.086(2) 0.049(2) 0.0180(16) 0.0140(16) 0.016(2)
C20 0.080(2) 0.082(2) 0.0441(18) -0.0125(15) -0.0084(14) 0.0232(18)
C21 0.0625(15) 0.0567(14) 0.0422(16) -0.0073(11) -0.0006(12) 0.0050(13)

loop_
_atom_type_symbol
_atom_type_description
_atom_type_scat_dispersion_real
_atom_type_scat_dispersion_imag
_atom_type_scat_source
C C 0.0181 0.0091 'International Tables Vol C Tables 4.2.6.8 and 6.1.1.4'
H H 0.0000 0.0000 'International Tables Vol C Tables 4.2.6.8 and 6.1.1.4'
N N 0.0311 0.0180 'International Tables Vol C Tables 4.2.6.8 and 6.1.1.4'
O O 0.0492 0.0322 'International Tables Vol C Tables 4.2.6.8 and 6.1.1.4'
S S 0.3331 0.5567 'International Tables Vol C Tables 4.2.6.8 and 6.1.1.4'

loop_
_geom_angle_atom_site_label_1
_geom_angle_atom_site_label_2
_geom_angle_atom_site_label_3
_geom_angle
C15 S1 C13 93.21(13)
C14 N1 C15 118.4(2)
C14 N1 H1A 120.8
C15 N1 H1A 120.8
C6 C1 C2 117.9(2)
C6 C1 C7 120.1(2)
C2 C1 C7 122.0(2)
C3 C2 C1 121.3(3)
C3 C2 H2 119.3
C1 C2 H2 119.3
C4 C3 C2 119.6(3)
C4 C3 H3 120.2
C2 C3 H3 120.2
C5 C4 C3 120.3(3)
C5 C4 H4 119.9
C3 C4 H4 119.9
C4 C5 C6 120.6(3)
C4 C5 H5 119.7
C6 C5 H5 119.7
C1 C6 C5 120.3(3)
C1 C6 H6 119.8
C5 C6 H6 119.8
C1 C7 C8 111.7(2)
C1 C7 C13 113.33(18)
C8 C7 C13 111.87(19)
C1 C7 H7 106.5
C8 C7 H7 106.5
C13 C7 H7 106.5
C9 C8 C7 113.7(2)
C9 C8 H8A 108.8
C7 C8 H8A 108.8
C9 C8 H8B 108.8
C7 C8 H8B 108.8
H8A C8 H8B 107.7
C10 C9 C8 124.4(2)
C10 C9 H9 117.8
C8 C9 H9 117.8
C9 C10 C11 117.9(2)
C9 C10 C12 124.5(2)
C11 C10 C12 117.6(2)
O1 C11 C10 124.8(2)
O1 C11 H11 117.6
C10 C11 H11 117.6
C10 C12 C16 111.6(2)
C10 C12 C13 111.23(18)
C16 C12 C13 113.72(18)
C10 C12 H12 106.6
C16 C12 H12 106.6
C13 C12 H12 106.6
C14 C13 C7 111.64(19)
C14 C13 C12 107.62(17)
C7 C13 C12 112.58(17)
C14 C13 S1 104.88(15)
C7 C13 S1 109.10(15)
C12 C13 S1 110.76(15)
O3 C14 N1 123.7(2)
O3 C14 C13 123.6(2)
N1 C14 C13 112.7(2)
O2 C15 N1 125.4(4)
O2 C15 S1 124.0(4)
N1 C15 S1 110.6(2)
C17 C16 C21 118.2(3)
C17 C16 C12 122.4(2)
C21 C16 C12 119.4(2)
C16 C17 C18 120.4(3)
C16 C17 H17 119.8
C18 C17 H17 119.8
C19 C18 C17 120.8(3)
C19 C18 H18 119.6
C17 C18 H18 119.6
C20 C19 C18 119.4(3)
C20 C19 H19 120.3
C18 C19 H19 120.3
C19 C20 C21 120.7(3)
C19 C20 H20 119.6
C21 C20 H20 119.6
C20 C21 C16 120.4(3)
C20 C21 H21 119.8
C16 C21 H21 119.8

loop_
_geom_bond_atom_site_label_1
_geom_bond_atom_site_label_2
_geom_bond_distance
S1 C15 1.756(4)
S1 C13 1.829(2)
N1 C14 1.356(3)
N1 C15 1.365(5)
N1 H1A 0.8600
O1 C11 1.212(4)
O2 C15 1.199(4)
O3 C14 1.210(3)
C1 C6 1.386(4)
C1 C2 1.388(4)
C1 C7 1.513(3)
C2 C3 1.385(4)
C2 H2 0.9300
C3 C4 1.371(5)
C3 H3 0.9300
C4 C5 1.358(5)
C4 H4 0.9300
C5 C6 1.391(5)
C5 H5 0.9300
C6 H6 0.9300
C7 C8 1.524(4)
C7 C13 1.559(3)
C7 H7 0.9800
C8 C9 1.480(4)
C8 H8A 0.9700
C8 H8B 0.9700
C9 C10 1.331(4)
C9 H9 0.9300
C10 C11 1.452(3)
C10 C12 1.510(3)
C11 H11 0.9300
C12 C16 1.524(3)
C12 C13 1.567(3)
C12 H12 0.9800
C13 C14 1.529(3)
C16 C17 1.381(4)
C16 C21 1.395(4)
C17 C18 1.388(5)
C17 H17 0.9300
C18 C19 1.370(6)
C18 H18 0.9300
C19 C20 1.361(5)
C19 H19 0.9300
C20 C21 1.387(4)
C20 H20 0.9300
C21 H21 0.9300
